data_7049011
loop_
_publ_author_name
'Ageshina, Alexandra A.'
'Sterligov, Grigorii K.'
'Rzhevskiy, Sergey A.'
'Topchiy, Maxim A.'
'Chesnokov, Gleb A.'
'Gribanov, Pavel S.'
'Melnikova, Elizaveta K.'
'Nechaev, Mikhail S.'
'Asachenko, Andrey F.'
'Bermeshev, Maxim V.'

_publ_section_title
;
 Mixed er-NHC/phosphine Pd(ii) complexes and their catalytic activity in
 the Buchwald-Hartwig reaction under solvent-free conditions.
;
_journal_issue 10
_journal_name_full 'Dalton transactions (Cambridge, England : 2003)'
_journal_page_first 3447
_journal_page_last 3452
_journal_paper_doi 10.1039/c9dt00216b
_journal_volume 48
_journal_year 2019
_chemical_formula_moiety 'C58 H83 Cl2 N2 O2 P Pd'
_chemical_formula_sum 'C58 H83 Cl2 N2 O2 P Pd'
_chemical_formula_weight 1048.53
_space_group_crystal_system monoclinic
_space_group_IT_number 14
_space_group_name_Hall '-P 2ybc'
_space_group_name_H-M_alt 'P 1 21/c 1'
_symmetry_space_group_name_Hall '-P 2ybc'
_symmetry_space_group_name_H-M 'P 1 21/c 1'
_atom_sites_solution_hydrogens geom
_audit_creation_method SHELXL-2014/6
_audit_update_record
;
2019-01-24 deposited with the CCDC.    2019-02-13 downloaded from the CCDC.
;
_cell_angle_alpha 90
_cell_angle_beta 107.483(3)
_cell_angle_gamma 90
_cell_formula_units_Z 4
_cell_length_a 20.806(3)
_cell_length_b 17.258(2)
_cell_length_c 17.576(2)
_cell_measurement_reflns_used 11342
_cell_measurement_temperature 296(2)
_cell_measurement_theta_max 30
_cell_measurement_theta_min 3
_cell_volume 6019.5(13)
_computing_cell_refinement 'APEX2 (Bruker, 2005)'
_computing_data_collection 'APEX2 (Bruker, 2005)'
_computing_data_reduction 'APEX2 (Bruker, 2005)'
_computing_molecular_graphics 'SHELXL-2014/6 (Sheldrick, 2014)'
_computing_publication_material 'SHELXL-2014/6 (Sheldrick, 2014)'
_computing_structure_refinement 'SHELXL-2014/6 (Sheldrick, 2014)'
_computing_structure_solution 'APEX2 (Bruker, 2005)'
_diffrn_ambient_temperature 296(2)
_diffrn_measured_fraction_theta_full 1.000
_diffrn_measured_fraction_theta_max 0.996
_diffrn_measurement_device_type 'Bruker APEX2 DUO CCD area detector'
_diffrn_measurement_method 'phi and omega scans'
_diffrn_radiation_type MoK\a
_diffrn_radiation_wavelength 0.71073
_diffrn_reflns_av_R_equivalents 0.1001
_diffrn_reflns_av_unetI/netI 0.0887
_diffrn_reflns_Laue_measured_fraction_full 1.000
_diffrn_reflns_Laue_measured_fraction_max 0.996
_diffrn_reflns_limit_h_max 29
_diffrn_reflns_limit_h_min -29
_diffrn_reflns_limit_k_max 24
_diffrn_reflns_limit_k_min -24
_diffrn_reflns_limit_l_max 25
_diffrn_reflns_limit_l_min -25
_diffrn_reflns_number 80271
_diffrn_reflns_point_group_measured_fraction_full 1.000
_diffrn_reflns_point_group_measured_fraction_max 0.996
_diffrn_reflns_theta_full 25.242
_diffrn_reflns_theta_max 30.604
_diffrn_reflns_theta_min 1.693
_exptl_absorpt_coefficient_mu 0.462
_exptl_absorpt_correction_type multi-scan
_exptl_absorpt_process_details 'APEX2 (Bruker, 2005)'
_exptl_crystal_colour yellow
_exptl_crystal_density_diffrn 1.157
_exptl_crystal_description prism
_exptl_crystal_F_000 2224
_exptl_crystal_size_max 0.350
_exptl_crystal_size_mid 0.250
_exptl_crystal_size_min 0.200
_exptl_transmission_factor_max 0.7461
_exptl_transmission_factor_min 0.5993
_refine_diff_density_max 1.381
_refine_diff_density_min -1.185
_refine_diff_density_rms 0.099
_refine_ls_extinction_method none
_refine_ls_goodness_of_fit_ref 1.037
_refine_ls_hydrogen_treatment constr
_refine_ls_matrix_type full
_refine_ls_number_parameters 958
_refine_ls_number_reflns 18465
_refine_ls_number_restraints 779
_refine_ls_restrained_S_all 1.071
_refine_ls_R_factor_all 0.1060
_refine_ls_R_factor_gt 0.0572
_refine_ls_shift/su_max 0.002
_refine_ls_shift/su_mean 0.000
_refine_ls_structure_factor_coef Fsqd
_refine_ls_weighting_details 'w=1/[\s^2^(Fo^2^)+(0.0379P)^2^+6.4999P] where P=(Fo^2^+2Fc^2^)/3'
_refine_ls_weighting_scheme calc
_refine_ls_wR_factor_gt 0.1065
_refine_ls_wR_factor_ref 0.1241
_reflns_Friedel_coverage 0.000
_reflns_number_gt 11772
_reflns_number_total 18465
_reflns_threshold_expression 'I > 2\s(I)'
_cod_data_source_file c9dt00216b2.cif
_cod_data_source_block a
_cod_depositor_comments 'Adding full bibliography for 7049010--7049011.cif.'
_cod_original_cell_volume 6019.6(14)
_cod_database_code 7049011
_shelx_space_group_comment
;
The symmetry employed for this shelxl refinement is uniquely defined
by the following loop, which should always be used as a source of
symmetry information in preference to the above space-group names.
They are only intended as comments.
;
_shelxl_version_number 2014/6

loop_
_space_group_symop_operation_xyz
'x, y, z'
'-x, y+1/2, -z+1/2'
'-x, -y, -z'
'x, -y-1/2, z-1/2'

loop_
_atom_site_label
_atom_site_type_symbol
_atom_site_fract_x
_atom_site_fract_y
_atom_site_fract_z
_atom_site_U_iso_or_equiv
_atom_site_adp_type
_atom_site_occupancy
_atom_site_site_symmetry_order
_atom_site_calc_flag
_atom_site_refinement_flags_posn
_atom_site_refinement_flags_adp
_atom_site_refinement_flags_occupancy
_atom_site_disorder_assembly
_atom_site_disorder_group
Pd1 Pd 0.72815(2) 0.56501(2) 0.76180(2) 0.01697(6) Uani 1 1 d D . . . .
Cl1 Cl 0.71008(3) 0.47185(4) 0.84869(4) 0.02037(15) Uani 1 1 d . . . . .
Cl2 Cl 0.75462(3) 0.65642(5) 0.68011(4) 0.02450(16) Uani 1 1 d . . . . .
P1 P 0.73263(3) 0.46503(4) 0.67287(4) 0.01779(15) Uani 1 1 d D . . . .
O1 O 0.7463(6) 0.3288(9) 0.4680(15) 0.0217(18) Uani 0.496(5) 1 d D U P A 1
O2 O 0.8800(4) 0.5475(4) 0.5652(5) 0.0175(13) Uani 0.496(5) 1 d D U P A 1
N1 N 0.6590(3) 0.6576(3) 0.8550(3) 0.0111(7) Uani 0.5 1 d D U P B 1
C46 C 0.75283(13) 0.48002(16) 0.51346(16) 0.0165(5) Uani 1 1 d D . . . .
C41 C 0.71844(13) 0.49716(16) 0.56925(16) 0.0161(5) Uani 1 1 d . . . . .
C47 C 0.8155(4) 0.4343(5) 0.5243(8) 0.0154(12) Uani 0.496(5) 1 d D U P A 1
C11 C 0.59582(12) 0.63723(16) 0.79184(15) 0.0158(5) Uani 1 1 d D . . . .
C12 C 0.57378(13) 0.67293(16) 0.71669(16) 0.0173(6) Uani 1 1 d . . . . .
C16 C 0.55714(13) 0.58008(16) 0.81497(16) 0.0184(6) Uani 1 1 d . . . . .
C45 C 0.72674(15) 0.50841(18) 0.43532(17) 0.0251(7) Uani 1 1 d . . . . .
H45 H 0.7495 0.4974 0.3984 0.030 Uiso 1 1 calc R U . . .
C15 C 0.49733(14) 0.55666(18) 0.75830(19) 0.0257(7) Uani 1 1 d . . . . .
H15 H 0.4708 0.5190 0.7720 0.031 Uiso 1 1 calc R U . . .
C40 C 0.59421(13) 0.43486(18) 0.65605(17) 0.0219(5) Uani 1 1 d . U . . .
H40A H 0.5997 0.4752 0.6959 0.026 Uiso 1 1 calc R U . . .
H40B H 0.5772 0.4585 0.6038 0.026 Uiso 1 1 calc R U . . .
C3 C 0.7199(3) 0.6421(4) 0.8449(5) 0.0135(10) Uani 0.5 1 d D U P B 1
N2 N 0.7741(2) 0.6725(3) 0.9011(3) 0.0195(8) Uani 0.5 1 d D U P B 1
C13 C 0.51439(15) 0.64587(18) 0.66244(18) 0.0258(7) Uani 1 1 d . . . . .
H13 H 0.4998 0.6673 0.6116 0.031 Uiso 1 1 calc R U . . .
C42 C 0.66099(14) 0.54480(17) 0.54420(17) 0.0205(6) Uani 1 1 d . . . . .
H42 H 0.6396 0.5596 0.5814 0.025 Uiso 1 1 calc R U . . .
C14 C 0.47687(15) 0.58805(19) 0.68276(19) 0.0300(7) Uani 1 1 d . . . . .
H14 H 0.4378 0.5702 0.6455 0.036 Uiso 1 1 calc R U . . .
C23 C 0.57412(15) 0.54644(18) 0.89854(18) 0.0260(7) Uani 1 1 d . . . . .
H23 H 0.6211 0.5592 0.9271 0.031 Uiso 1 1 calc R U . . .
C56 C 0.7333(9) 0.2515(8) 0.4341(9) 0.0249(18) Uani 0.496(5) 1 d D U P A 1
H56 H 0.7621 0.2428 0.3999 0.030 Uiso 0.496(5) 1 calc R U P A 1
C35 C 0.66217(14) 0.39619(17) 0.66440(17) 0.0214(6) Uani 1 1 d . U . . .
H35 H 0.6738 0.3683 0.7153 0.026 Uiso 1 1 calc R U . . .
C52 C 0.8101(4) 0.3574(5) 0.4964(5) 0.0174(12) Uani 0.496(5) 1 d D U P A 1
C26 C 0.60770(17) 0.74475(18) 0.69570(18) 0.0261(7) Uani 1 1 d . . . . .
H26 H 0.6555 0.7439 0.7266 0.031 Uiso 1 1 calc R U . . .
C39 C 0.54434(15) 0.37424(18) 0.66694(19) 0.0266(6) Uani 1 1 d . U . . .
H39A H 0.5605 0.3526 0.7203 0.032 Uiso 1 1 calc R U . . .
H39B H 0.5011 0.3987 0.6612 0.032 Uiso 1 1 calc R U . . .
C29 C 0.8057(4) 0.3972(5) 0.6992(5) 0.0193(16) Uani 0.5 1 d D U P C 1
H29 H 0.8098 0.3743 0.6499 0.023 Uiso 0.5 1 calc R U P C 1
C44 C 0.66834(15) 0.55218(18) 0.41137(17) 0.0265(7) Uani 1 1 d . . . . .
H44 H 0.6516 0.5691 0.3589 0.032 Uiso 1 1 calc R U . . .
C43 C 0.63515(14) 0.57043(17) 0.46685(17) 0.0229(6) Uani 1 1 d . . . . .
H43 H 0.5958 0.5997 0.4518 0.027 Uiso 1 1 calc R U . . .
C48 C 0.8790(3) 0.4706(4) 0.5450(5) 0.0157(17) Uani 0.496(5) 1 d D U P A 1
C36 C 0.65425(16) 0.33349(19) 0.6000(2) 0.0319(7) Uani 1 1 d . U . . .
H36A H 0.6390 0.3570 0.5475 0.038 Uiso 1 1 calc R U . . .
H36B H 0.6974 0.3088 0.6060 0.038 Uiso 1 1 calc R U . . .
C24 C 0.52885(17) 0.5826(2) 0.9440(2) 0.0325(8) Uani 1 1 d . . . . .
H24A H 0.5326 0.6380 0.9434 0.049 Uiso 1 1 calc R U . . .
H24B H 0.5428 0.5645 0.9982 0.049 Uiso 1 1 calc R U . . .
H24C H 0.4829 0.5678 0.9189 0.049 Uiso 1 1 calc R U . . .
C28 C 0.60207(17) 0.7521(2) 0.60770(18) 0.0312(7) Uani 1 1 d . . . . .
H28A H 0.6168 0.7048 0.5895 0.047 Uiso 1 1 calc R U . . .
H28B H 0.6298 0.7942 0.6004 0.047 Uiso 1 1 calc R U . . .
H28C H 0.5560 0.7620 0.5777 0.047 Uiso 1 1 calc R U . . .
C25 C 0.56586(19) 0.4584(2) 0.8993(2) 0.0393(9) Uani 1 1 d . . . . .
H25A H 0.5188 0.4455 0.8819 0.059 Uiso 1 1 calc R U . . .
H25B H 0.5859 0.4392 0.9524 0.059 Uiso 1 1 calc R U . . .
H25C H 0.5877 0.4351 0.8640 0.059 Uiso 1 1 calc R U . . .
C4 C 0.6456(2) 0.7272(3) 0.9057(3) 0.0117(9) Uani 0.5 1 d D U P B 1
H4A H 0.6410 0.7754 0.8762 0.014 Uiso 0.5 1 calc R U P B 1
H4B H 0.6051 0.7186 0.9211 0.014 Uiso 0.5 1 calc R U P B 1
C30 C 0.8014(4) 0.3319(6) 0.7559(7) 0.0228(18) Uani 0.5 1 d D U P C 1
H30A H 0.7635 0.2986 0.7304 0.027 Uiso 0.5 1 calc R U P C 1
H30B H 0.7942 0.3534 0.8036 0.027 Uiso 0.5 1 calc R U P C 1
C5 C 0.8411(3) 0.6542(4) 0.8911(4) 0.0206(10) Uani 0.5 1 d D U P B 1
C37 C 0.60283(18) 0.2726(2) 0.6084(2) 0.0419(8) Uani 1 1 d . U . . .
H37A H 0.5958 0.2351 0.5655 0.050 Uiso 1 1 calc R U . . .
H37B H 0.6208 0.2453 0.6585 0.050 Uiso 1 1 calc R U . . .
C22 C 0.8425(6) 0.8158(7) 0.7416(5) 0.037(2) Uani 0.5 1 d D U P B 1
H22A H 0.8886 0.8316 0.7522 0.055 Uiso 0.5 1 calc R U P B 1
H22B H 0.8135 0.8595 0.7230 0.055 Uiso 0.5 1 calc R U P B 1
H22C H 0.8322 0.7761 0.7016 0.055 Uiso 0.5 1 calc R U P B 1
C38 C 0.53538(17) 0.3094(2) 0.6057(2) 0.0405(8) Uani 1 1 d . U . . .
H38A H 0.5142 0.3300 0.5528 0.049 Uiso 1 1 calc R U . . .
H38B H 0.5059 0.2699 0.6162 0.049 Uiso 1 1 calc R U . . .
C10 C 0.8677(3) 0.7091(4) 0.8492(5) 0.0240(12) Uani 0.5 1 d D U P B 1
C57 C 0.6604(6) 0.2503(8) 0.3826(7) 0.033(2) Uani 0.496(5) 1 d D U P A 1
H57A H 0.6315 0.2557 0.4158 0.050 Uiso 0.496(5) 1 calc R U P A 1
H57B H 0.6510 0.2021 0.3542 0.050 Uiso 0.496(5) 1 calc R U P A 1
H57C H 0.6526 0.2924 0.3453 0.050 Uiso 0.496(5) 1 calc R U P A 1
C1 C 0.71021(18) 0.7554(3) 0.9591(4) 0.0257(10) Uani 0.5 1 d D U P B 2
H1A H 0.7078 0.7768 1.0092 0.031 Uiso 0.5 1 calc R U P B 2
H1B H 0.7122 0.7982 0.9241 0.031 Uiso 0.5 1 calc R U P B 2
C58 C 0.7496(5) 0.1902(7) 0.4994(7) 0.028(2) Uani 0.496(5) 1 d D U P A 1
H58A H 0.7946 0.1978 0.5338 0.042 Uiso 0.496(5) 1 calc R U P A 1
H58B H 0.7459 0.1396 0.4757 0.042 Uiso 0.496(5) 1 calc R U P A 1
H58C H 0.7184 0.1944 0.5299 0.042 Uiso 0.496(5) 1 calc R U P A 1
C20 C 0.8316(4) 0.7845(5) 0.8181(4) 0.0317(14) Uani 0.5 1 d D U P B 1
H20 H 0.7831 0.7759 0.8078 0.038 Uiso 0.5 1 calc R U P B 1
C34 C 0.8678(3) 0.4480(4) 0.7358(4) 0.0203(13) Uani 0.5 1 d D U P C 1
H34A H 0.8633 0.4732 0.7832 0.024 Uiso 0.5 1 calc R U P C 1
H34B H 0.8703 0.4879 0.6980 0.024 Uiso 0.5 1 calc R U P C 1
C51 C 0.8675(3) 0.3157(4) 0.4965(5) 0.0222(17) Uani 0.496(5) 1 d D U P A 1
H51 H 0.8640 0.2640 0.4809 0.027 Uiso 0.496(5) 1 calc R U P A 1
C9 C 0.9313(3) 0.6937(4) 0.8398(4) 0.0268(14) Uani 0.5 1 d D U P B 1
H9 H 0.9496 0.7281 0.8111 0.032 Uiso 0.5 1 calc R U P B 1
C6 C 0.8784(3) 0.5892(4) 0.9278(4) 0.0230(11) Uani 0.5 1 d D U P B 1
C31 C 0.8667(4) 0.2841(5) 0.7785(5) 0.0282(16) Uani 0.5 1 d D U P C 1
H31A H 0.8639 0.2445 0.8166 0.034 Uiso 0.5 1 calc R U P C 1
H31B H 0.8710 0.2583 0.7313 0.034 Uiso 0.5 1 calc R U P C 1
C27 C 0.5747(3) 0.8170(2) 0.7201(3) 0.0680(15) Uani 1 1 d . . . . .
H27A H 0.5273 0.8171 0.6921 0.102 Uiso 1 1 calc R U . . .
H27B H 0.5950 0.8629 0.7067 0.102 Uiso 1 1 calc R U . . .
H27C H 0.5812 0.8159 0.7765 0.102 Uiso 1 1 calc R U . . .
C53 C 0.9440(3) 0.5876(4) 0.5908(4) 0.0226(12) Uani 0.496(5) 1 d D U P A 1
H53 H 0.9694 0.5764 0.5533 0.027 Uiso 0.496(5) 1 calc R U P A 1
C21 C 0.8535(5) 0.8486(5) 0.8816(5) 0.0452(19) Uani 0.5 1 d D U P B 1
H21A H 0.9008 0.8583 0.8925 0.068 Uiso 0.5 1 calc R U P B 1
H21B H 0.8446 0.8323 0.9297 0.068 Uiso 0.5 1 calc R U P B 1
H21C H 0.8287 0.8952 0.8622 0.068 Uiso 0.5 1 calc R U P B 1
C2 C 0.7638(2) 0.7500(3) 0.9431(3) 0.0184(9) Uani 0.5 1 d D U P B 1
H2A H 0.8046 0.7647 0.9844 0.022 Uiso 0.5 1 calc R U P B 1
H2B H 0.7502 0.7920 0.9050 0.022 Uiso 0.5 1 calc R U P B 1
C7 C 0.9415(3) 0.5766(4) 0.9166(4) 0.0270(12) Uani 0.5 1 d D U P B 1
H7 H 0.9665 0.5332 0.9391 0.032 Uiso 0.5 1 calc R U P B 1
C8 C 0.9669(3) 0.6280(4) 0.8727(4) 0.0291(13) Uani 0.5 1 d D U P B 1
H8 H 1.0085 0.6183 0.8651 0.035 Uiso 0.5 1 calc R U P B 1
C33 C 0.9330(3) 0.3997(4) 0.7579(4) 0.0262(12) Uani 0.5 1 d D U P C 1
H33A H 0.9710 0.4327 0.7838 0.031 Uiso 0.5 1 calc R U P C 1
H33B H 0.9400 0.3787 0.7099 0.031 Uiso 0.5 1 calc R U P C 1
C32 C 0.9286(4) 0.3329(4) 0.8144(4) 0.0287(14) Uani 0.5 1 d D U P C 1
H32A H 0.9685 0.3007 0.8244 0.034 Uiso 0.5 1 calc R U P C 1
H32B H 0.9271 0.3540 0.8649 0.034 Uiso 0.5 1 calc R U P C 1
C54 C 0.9271(3) 0.6729(4) 0.5870(4) 0.0294(14) Uani 0.496(5) 1 d D U P A 1
H54A H 0.9094 0.6886 0.5323 0.044 Uiso 0.496(5) 1 calc R U P A 1
H54B H 0.9671 0.7021 0.6123 0.044 Uiso 0.496(5) 1 calc R U P A 1
H54C H 0.8941 0.6822 0.6141 0.044 Uiso 0.496(5) 1 calc R U P A 1
C49 C 0.9362(3) 0.4291(4) 0.5431(4) 0.0209(11) Uani 0.496(5) 1 d D U P A 1
H49 H 0.9782 0.4530 0.5574 0.025 Uiso 0.496(5) 1 calc R U P A 1
C50 C 0.9298(3) 0.3521(4) 0.5199(4) 0.0239(12) Uani 0.496(5) 1 d D U P A 1
H50 H 0.9681 0.3242 0.5200 0.029 Uiso 0.496(5) 1 calc R U P A 1
C55 C 0.9863(3) 0.5645(4) 0.6747(4) 0.0303(14) Uani 0.496(5) 1 d D U P A 1
H55A H 0.9637 0.5803 0.7124 0.045 Uiso 0.496(5) 1 calc R U P A 1
H55B H 1.0295 0.5893 0.6873 0.045 Uiso 0.496(5) 1 calc R U P A 1
H55C H 0.9922 0.5093 0.6772 0.045 Uiso 0.496(5) 1 calc R U P A 1
C19 C 0.8611(3) 0.6068(4) 1.0692(4) 0.0316(14) Uani 0.5 1 d D U P B 2
H19A H 0.9091 0.6121 1.0901 0.047 Uiso 0.5 1 calc R U P B 2
H19B H 0.8452 0.5726 1.1028 0.047 Uiso 0.5 1 calc R U P B 2
H19C H 0.8404 0.6567 1.0677 0.047 Uiso 0.5 1 calc R U P B 2
C17 C 0.8562(3) 0.5387(5) 0.9866(4) 0.0256(11) Uani 0.5 1 d D U P B 1
H17 H 0.8079 0.5468 0.9778 0.031 Uiso 0.5 1 calc R U P B 1
C18 C 0.8683(3) 0.4519(4) 0.9762(4) 0.0317(14) Uani 0.5 1 d D U P B 1
H18A H 0.8437 0.4361 0.9231 0.048 Uiso 0.5 1 calc R U P B 1
H18B H 0.8531 0.4225 1.0140 0.048 Uiso 0.5 1 calc R U P B 1
H18C H 0.9155 0.4429 0.9852 0.048 Uiso 0.5 1 calc R U P B 1
N1A N 0.6568(3) 0.6715(3) 0.8430(3) 0.0117(7) Uani 0.5 1 d D U P B 2
C3A C 0.7173(3) 0.6549(4) 0.8403(5) 0.0137(10) Uani 0.5 1 d D U P B 2
N2A N 0.7699(2) 0.6979(3) 0.8839(2) 0.0199(8) Uani 0.5 1 d D U P B 2
C4A C 0.6475(2) 0.7072(4) 0.9212(3) 0.0210(10) Uani 0.5 1 d D U P B 2
H4AA H 0.6076 0.7395 0.9087 0.025 Uiso 0.5 1 calc R U P B 2
H4AB H 0.6430 0.6665 0.9573 0.025 Uiso 0.5 1 calc R U P B 2
C5A C 0.8397(3) 0.6832(4) 0.8872(4) 0.0172(10) Uani 0.5 1 d D U P B 2
C22A C 0.8522(6) 0.8234(6) 0.7278(5) 0.0303(18) Uani 0.5 1 d D U P B 2
H22D H 0.8977 0.8413 0.7383 0.045 Uiso 0.5 1 calc R U P B 2
H22E H 0.8217 0.8618 0.6975 0.045 Uiso 0.5 1 calc R U P B 2
H22F H 0.8465 0.7759 0.6980 0.045 Uiso 0.5 1 calc R U P B 2
C10A C 0.8706(3) 0.7362(4) 0.8491(5) 0.0195(12) Uani 0.5 1 d D U P B 2
C1A C 0.70779(17) 0.7285(4) 0.9784(3) 0.0166(9) Uani 0.5 1 d D U P B 1
H1AA H 0.7158 0.6781 1.0041 0.020 Uiso 0.5 1 calc R U P B 1
H1AB H 0.7034 0.7669 1.0169 0.020 Uiso 0.5 1 calc R U P B 1
C20A C 0.8372(4) 0.8091(4) 0.8074(4) 0.0214(12) Uani 0.5 1 d D U P B 2
H20A H 0.7884 0.8036 0.7962 0.026 Uiso 0.5 1 calc R U P B 2
C9A C 0.9383(3) 0.7232(4) 0.8562(4) 0.0211(14) Uani 0.5 1 d D U P B 2
H9A H 0.9605 0.7574 0.8318 0.025 Uiso 0.5 1 calc R U P B 2
C6A C 0.8746(3) 0.6228(4) 0.9350(4) 0.0176(10) Uani 0.5 1 d D U P B 2
C21A C 0.8603(4) 0.8804(4) 0.8616(4) 0.0253(13) Uani 0.5 1 d D U P B 2
H21D H 0.9079 0.8876 0.8719 0.038 Uiso 0.5 1 calc R U P B 2
H21E H 0.8506 0.8724 0.9111 0.038 Uiso 0.5 1 calc R U P B 2
H21F H 0.8368 0.9255 0.8355 0.038 Uiso 0.5 1 calc R U P B 2
C2A C 0.7735(2) 0.7063(4) 0.9741(3) 0.0239(9) Uani 0.5 1 d D U P B 2
H2AA H 0.7697 0.6569 0.9987 0.029 Uiso 0.5 1 calc R U P B 2
H2AB H 0.8137 0.7333 1.0051 0.029 Uiso 0.5 1 calc R U P B 2
C7A C 0.9422(3) 0.6115(4) 0.9385(4) 0.0221(12) Uani 0.5 1 d D U P B 2
H7A H 0.9664 0.5705 0.9678 0.027 Uiso 0.5 1 calc R U P B 2
C8A C 0.9732(3) 0.6614(4) 0.8983(4) 0.0244(13) Uani 0.5 1 d D U P B 2
H8A H 1.0177 0.6530 0.9000 0.029 Uiso 0.5 1 calc R U P B 2
C19A C 0.8948(3) 0.5627(4) 1.0743(3) 0.0315(13) Uani 0.5 1 d D U P B 1
H19D H 0.9424 0.5568 1.0833 0.047 Uiso 0.5 1 calc R U P B 1
H19E H 0.8808 0.5303 1.1107 0.047 Uiso 0.5 1 calc R U P B 1
H19F H 0.8849 0.6158 1.0826 0.047 Uiso 0.5 1 calc R U P B 1
C17A C 0.8433(3) 0.5740(4) 0.9866(4) 0.0226(11) Uani 0.5 1 d D U P B 2
H17A H 0.7942 0.5746 0.9633 0.027 Uiso 0.5 1 calc R U P B 2
C18A C 0.8678(3) 0.4893(5) 0.9952(4) 0.0270(13) Uani 0.5 1 d D U P B 2
H18D H 0.9147 0.4877 1.0251 0.041 Uiso 0.5 1 calc R U P B 2
H18E H 0.8615 0.4674 0.9432 0.041 Uiso 0.5 1 calc R U P B 2
H18F H 0.8424 0.4600 1.0226 0.041 Uiso 0.5 1 calc R U P B 2
C30A C 0.8113(4) 0.3449(6) 0.7699(7) 0.0218(18) Uani 0.5 1 d D U P C 2
H30C H 0.7982 0.3630 0.8153 0.026 Uiso 0.5 1 calc R U P C 2
H30D H 0.7777 0.3082 0.7405 0.026 Uiso 0.5 1 calc R U P C 2
C34A C 0.8704(3) 0.4702(4) 0.7603(4) 0.0196(13) Uani 0.5 1 d D U P C 2
H34C H 0.8584 0.4922 0.8049 0.024 Uiso 0.5 1 calc R U P C 2
H34D H 0.8735 0.5123 0.7250 0.024 Uiso 0.5 1 calc R U P C 2
C31A C 0.8809(4) 0.3047(4) 0.7992(5) 0.0264(15) Uani 0.5 1 d D U P C 2
H31C H 0.8786 0.2623 0.8346 0.032 Uiso 0.5 1 calc R U P C 2
H31D H 0.8920 0.2830 0.7538 0.032 Uiso 0.5 1 calc R U P C 2
C33A C 0.9396(3) 0.4307(4) 0.7916(4) 0.0266(12) Uani 0.5 1 d D U P C 2
H33C H 0.9546 0.4144 0.7469 0.032 Uiso 0.5 1 calc R U P C 2
H33D H 0.9722 0.4673 0.8230 0.032 Uiso 0.5 1 calc R U P C 2
C32A C 0.9359(3) 0.3604(4) 0.8428(4) 0.0291(14) Uani 0.5 1 d D U P C 2
H32C H 0.9789 0.3337 0.8576 0.035 Uiso 0.5 1 calc R U P C 2
H32D H 0.9273 0.3777 0.8913 0.035 Uiso 0.5 1 calc R U P C 2
C29A C 0.8150(3) 0.4144(5) 0.7153(5) 0.0173(15) Uani 0.5 1 d D U P C 2
H29A H 0.8283 0.3937 0.6703 0.021 Uiso 0.5 1 calc R U P C 2
O1A O 0.7462(6) 0.3273(9) 0.4724(16) 0.029(2) Uani 0.504(5) 1 d D U P A 2
O2A O 0.8812(4) 0.5386(4) 0.5833(5) 0.0241(16) Uani 0.504(5) 1 d D U P A 2
C47A C 0.8152(4) 0.4300(5) 0.5304(9) 0.0227(14) Uani 0.504(5) 1 d D U P A 2
C56A C 0.7359(9) 0.2509(9) 0.4354(10) 0.032(2) Uani 0.504(5) 1 d D U P A 2
H56A H 0.7730 0.2383 0.4139 0.038 Uiso 0.504(5) 1 calc R U P A 2
C52A C 0.8107(4) 0.3513(5) 0.5084(5) 0.0240(14) Uani 0.504(5) 1 d D U P A 2
C48A C 0.8803(3) 0.4608(4) 0.5666(5) 0.0209(18) Uani 0.504(5) 1 d D U P A 2
C57A C 0.6705(6) 0.2570(8) 0.3684(7) 0.040(3) Uani 0.504(5) 1 d D U P A 2
H57D H 0.6355 0.2751 0.3893 0.061 Uiso 0.504(5) 1 calc R U P A 2
H57E H 0.6585 0.2070 0.3444 0.061 Uiso 0.504(5) 1 calc R U P A 2
H57F H 0.6760 0.2928 0.3290 0.061 Uiso 0.504(5) 1 calc R U P A 2
C58A C 0.7312(5) 0.1903(7) 0.4968(8) 0.030(2) Uani 0.504(5) 1 d D U P A 2
H58D H 0.7718 0.1910 0.5408 0.046 Uiso 0.504(5) 1 calc R U P A 2
H58E H 0.7253 0.1399 0.4725 0.046 Uiso 0.504(5) 1 calc R U P A 2
H58F H 0.6934 0.2019 0.5156 0.046 Uiso 0.504(5) 1 calc R U P A 2
C51A C 0.8677(3) 0.3047(5) 0.5230(5) 0.0274(18) Uani 0.504(5) 1 d D U P A 2
H51A H 0.8638 0.2529 0.5077 0.033 Uiso 0.504(5) 1 calc R U P A 2
C53A C 0.9449(3) 0.5762(4) 0.6256(4) 0.0266(13) Uani 0.504(5) 1 d D U P A 2
H53A H 0.9701 0.5438 0.6704 0.032 Uiso 0.504(5) 1 calc R U P A 2
C54A C 0.9237(3) 0.6512(4) 0.6568(4) 0.0305(14) Uani 0.504(5) 1 d D U P A 2
H54D H 0.8986 0.6825 0.6128 0.046 Uiso 0.504(5) 1 calc R U P A 2
H54E H 0.9630 0.6789 0.6872 0.046 Uiso 0.504(5) 1 calc R U P A 2
H54F H 0.8960 0.6394 0.6903 0.046 Uiso 0.504(5) 1 calc R U P A 2
C49A C 0.9375(3) 0.4139(4) 0.5815(4) 0.0275(13) Uani 0.504(5) 1 d D U P A 2
H49A H 0.9801 0.4346 0.6053 0.033 Uiso 0.504(5) 1 calc R U P A 2
C50A C 0.9302(3) 0.3364(4) 0.5605(4) 0.0279(13) Uani 0.504(5) 1 d D U P A 2
H50A H 0.9682 0.3049 0.5719 0.033 Uiso 0.504(5) 1 calc R U P A 2
C55A C 0.9875(3) 0.5917(4) 0.5707(4) 0.0370(16) Uani 0.504(5) 1 d D U P A 2
H55D H 1.0004 0.5434 0.5526 0.056 Uiso 0.504(5) 1 calc R U P A 2
H55E H 1.0271 0.6201 0.5992 0.056 Uiso 0.504(5) 1 calc R U P A 2
H55F H 0.9619 0.6215 0.5257 0.056 Uiso 0.504(5) 1 calc R U P A 2

loop_
_atom_site_aniso_label
_atom_site_aniso_U_11
_atom_site_aniso_U_22
_atom_site_aniso_U_33
_atom_site_aniso_U_23
_atom_site_aniso_U_13
_atom_site_aniso_U_12
Pd1 0.01006(9) 0.02908(13) 0.01212(9) 0.00238(9) 0.00389(6) 0.00154(9)
Cl1 0.0199(3) 0.0265(4) 0.0164(3) 0.0080(3) 0.0079(2) 0.0066(3)
Cl2 0.0227(3) 0.0374(4) 0.0143(3) 0.0019(3) 0.0069(3) -0.0112(3)
P1 0.0153(3) 0.0221(4) 0.0178(3) 0.0055(3) 0.0077(3) 0.0088(3)
O1 0.0201(16) 0.016(2) 0.030(4) -0.008(2) 0.0086(14) 0.0012(12)
O2 0.0134(16) 0.0204(16) 0.019(3) -0.0023(16) 0.0054(16) -0.0008(12)
N1 0.0115(8) 0.0125(10) 0.0097(9) 0.0020(7) 0.0038(6) -0.0012(6)
C46 0.0177(13) 0.0122(14) 0.0199(13) -0.0044(11) 0.0057(10) -0.0012(10)
C41 0.0147(12) 0.0133(14) 0.0184(13) 0.0001(11) 0.0023(10) 0.0010(10)
C47 0.0156(13) 0.0162(13) 0.0151(16) -0.0006(8) 0.0055(8) 0.0015(7)
C11 0.0093(11) 0.0194(15) 0.0191(13) -0.0068(11) 0.0048(10) -0.0018(10)
C12 0.0156(12) 0.0177(15) 0.0199(13) -0.0039(11) 0.0074(10) 0.0023(11)
C16 0.0169(12) 0.0187(15) 0.0227(14) -0.0024(11) 0.0105(11) 0.0006(11)
C45 0.0285(16) 0.0284(17) 0.0190(14) -0.0051(13) 0.0082(12) -0.0008(13)
C15 0.0181(13) 0.0222(16) 0.0390(17) -0.0069(14) 0.0120(12) -0.0068(12)
C40 0.0186(11) 0.0272(13) 0.0208(13) -0.0037(11) 0.0074(9) 0.0042(9)
C3 0.0133(10) 0.0157(14) 0.0117(13) 0.0020(9) 0.0041(7) -0.0015(7)
N2 0.0131(9) 0.0319(17) 0.0135(13) -0.0036(12) 0.0038(8) -0.0032(9)
C13 0.0216(14) 0.0283(18) 0.0226(15) -0.0017(13) -0.0007(11) 0.0049(13)
C42 0.0196(13) 0.0200(16) 0.0207(14) -0.0023(12) 0.0041(11) 0.0033(11)
C14 0.0172(14) 0.0338(19) 0.0342(17) -0.0086(15) 0.0002(12) -0.0040(13)
C23 0.0217(14) 0.0315(18) 0.0295(16) 0.0022(14) 0.0146(12) -0.0004(12)
C56 0.027(3) 0.017(2) 0.031(3) -0.010(2) 0.010(2) -0.0005(17)
C35 0.0189(11) 0.0222(13) 0.0258(13) 0.0016(10) 0.0111(9) 0.0053(9)
C52 0.0184(13) 0.0171(13) 0.0172(16) -0.0010(8) 0.0062(8) 0.0013(7)
C26 0.0386(18) 0.0211(16) 0.0239(15) -0.0015(13) 0.0172(13) -0.0036(13)
C39 0.0191(12) 0.0297(14) 0.0331(15) -0.0053(11) 0.0109(11) 0.0009(10)
C29 0.017(2) 0.021(3) 0.020(3) 0.004(2) 0.0049(18) 0.0078(19)
C44 0.0299(16) 0.0277(18) 0.0172(13) 0.0041(13) 0.0001(11) 0.0014(13)
C43 0.0207(13) 0.0188(15) 0.0241(14) 0.0005(13) -0.0010(11) 0.0042(12)
C48 0.0158(15) 0.0199(16) 0.012(4) 0.0012(18) 0.0050(14) 0.0006(11)
C36 0.0284(14) 0.0302(14) 0.0424(16) -0.0112(13) 0.0185(12) 0.0011(11)
C24 0.0363(18) 0.033(2) 0.0370(18) -0.0029(15) 0.0244(15) -0.0068(15)
C28 0.0384(18) 0.0299(19) 0.0284(16) 0.0085(14) 0.0145(14) 0.0060(15)
C25 0.045(2) 0.036(2) 0.049(2) 0.0091(17) 0.0324(18) 0.0087(16)
C4 0.0133(11) 0.0129(12) 0.0109(11) 0.0012(8) 0.0067(8) -0.0030(8)
C30 0.018(2) 0.024(3) 0.025(4) 0.008(3) 0.005(2) 0.0080(19)
C5 0.0118(13) 0.036(2) 0.013(2) -0.0078(16) 0.0025(12) -0.0040(12)
C37 0.0364(14) 0.0355(15) 0.061(2) -0.0155(14) 0.0263(14) -0.0046(11)
C22 0.043(5) 0.041(4) 0.028(3) -0.003(2) 0.014(2) -0.003(3)
C38 0.0315(14) 0.0401(16) 0.0547(19) -0.0202(15) 0.0202(13) -0.0070(12)
C10 0.0168(17) 0.038(2) 0.017(2) -0.0063(18) 0.0054(16) -0.0052(15)
C57 0.030(3) 0.024(4) 0.042(4) -0.006(3) 0.004(3) -0.005(2)
C1 0.0261(12) 0.0243(13) 0.0257(13) -0.0016(9) 0.0061(8) 0.0005(8)
C58 0.028(5) 0.020(3) 0.036(3) -0.007(2) 0.009(3) -0.001(3)
C20 0.029(3) 0.041(2) 0.026(2) -0.0020(18) 0.0108(19) 0.0014(19)
C34 0.018(2) 0.024(3) 0.019(3) 0.003(2) 0.0060(19) 0.0066(19)
C51 0.0225(15) 0.021(2) 0.025(4) -0.001(2) 0.0101(15) 0.0046(12)
C9 0.0187(18) 0.043(3) 0.019(3) -0.006(2) 0.0072(19) -0.0048(17)
C6 0.0130(16) 0.037(2) 0.0161(19) -0.0066(17) 0.0005(13) -0.0032(14)
C31 0.020(2) 0.026(3) 0.035(4) 0.009(2) 0.004(2) 0.0093(19)
C27 0.132(5) 0.022(2) 0.082(3) -0.006(2) 0.081(3) -0.003(2)
C53 0.0156(19) 0.0253(19) 0.026(2) -0.0016(16) 0.0051(16) -0.0038(14)
C21 0.061(5) 0.044(3) 0.031(3) -0.006(2) 0.015(3) 0.000(3)
C2 0.0171(11) 0.0221(12) 0.0170(12) -0.0011(8) 0.0065(8) -0.0026(8)
C7 0.0145(16) 0.044(3) 0.021(3) -0.005(2) 0.0036(16) -0.0020(17)
C8 0.0175(19) 0.045(3) 0.024(3) -0.005(2) 0.0061(18) -0.0035(17)
C33 0.019(2) 0.027(3) 0.031(3) 0.004(2) 0.0052(18) 0.0077(18)
C32 0.021(2) 0.029(3) 0.034(3) 0.007(2) 0.004(2) 0.0089(19)
C54 0.020(3) 0.0264(19) 0.038(3) -0.0021(17) 0.003(2) -0.0037(16)
C49 0.0182(16) 0.0244(19) 0.021(3) 0.0009(18) 0.0071(16) 0.0035(13)
C50 0.0219(17) 0.024(2) 0.027(3) -0.0002(19) 0.0095(16) 0.0044(13)
C55 0.023(2) 0.032(3) 0.031(2) 0.000(2) 0.0002(18) -0.006(2)
C19 0.035(3) 0.036(3) 0.0229(19) 0.0006(19) 0.0069(18) -0.003(2)
C17 0.013(2) 0.041(2) 0.0206(18) -0.0014(17) 0.0029(15) -0.0006(18)
C18 0.024(3) 0.042(2) 0.027(3) -0.0028(19) 0.003(2) 0.0003(19)
N1A 0.0118(8) 0.0121(10) 0.0113(9) 0.0024(7) 0.0035(6) -0.0007(7)
C3A 0.0134(10) 0.0151(14) 0.0122(13) 0.0020(9) 0.0034(7) -0.0003(7)
N2A 0.0138(9) 0.0312(17) 0.0140(12) -0.0021(11) 0.0033(8) -0.0037(9)
C4A 0.0229(12) 0.0216(14) 0.0198(12) -0.0013(9) 0.0083(8) 0.0003(8)
C5A 0.0125(12) 0.022(2) 0.0153(19) -0.0034(16) 0.0019(11) -0.0033(12)
C22A 0.036(4) 0.032(3) 0.026(2) 0.001(2) 0.014(2) -0.001(3)
C10A 0.0149(16) 0.024(2) 0.020(2) -0.0021(18) 0.0057(14) -0.0031(13)
C1A 0.0169(11) 0.0178(13) 0.0156(11) -0.0013(8) 0.0057(8) -0.0016(8)
C20A 0.016(2) 0.025(2) 0.024(2) 0.0005(16) 0.0067(16) -0.0011(16)
C9A 0.0157(16) 0.024(2) 0.024(3) -0.003(2) 0.0068(16) -0.0023(15)
C6A 0.0133(15) 0.022(2) 0.0153(19) -0.0046(17) 0.0006(13) -0.0037(13)
C21A 0.028(3) 0.025(2) 0.025(3) 0.001(2) 0.011(2) -0.005(2)
C2A 0.0248(11) 0.0255(13) 0.0215(11) -0.0016(8) 0.0070(8) -0.0001(8)
C7A 0.0135(15) 0.026(2) 0.025(3) -0.001(2) 0.0027(15) -0.0012(15)
C8A 0.0152(17) 0.027(2) 0.032(3) -0.001(2) 0.0074(17) -0.0010(16)
C19A 0.028(3) 0.043(3) 0.0208(18) -0.0018(19) 0.0022(16) 0.000(3)
C17A 0.017(2) 0.028(2) 0.0224(18) 0.0028(16) 0.0045(16) -0.0005(16)
C18A 0.024(3) 0.028(2) 0.027(3) 0.0014(18) 0.004(2) -0.0005(19)
C30A 0.017(2) 0.023(3) 0.026(4) 0.008(3) 0.006(2) 0.0018(18)
C34A 0.0121(18) 0.022(3) 0.025(3) 0.004(2) 0.006(2) 0.0028(18)
C31A 0.019(2) 0.025(3) 0.032(3) 0.007(2) 0.004(2) 0.0044(18)
C33A 0.0136(18) 0.026(3) 0.039(3) 0.005(2) 0.0055(18) 0.0059(17)
C32A 0.019(2) 0.027(3) 0.037(3) 0.006(2) 0.003(2) 0.0047(19)
C29A 0.012(2) 0.021(3) 0.021(3) 0.005(2) 0.0079(18) 0.0040(18)
O1A 0.0258(18) 0.023(2) 0.037(5) -0.009(2) 0.0084(16) 0.0029(13)
O2A 0.0221(18) 0.0250(18) 0.026(4) -0.0026(18) 0.0088(18) -0.0004(13)
C47A 0.0229(15) 0.0234(14) 0.0228(18) -0.0008(8) 0.0083(9) 0.0014(8)
C56A 0.035(3) 0.025(3) 0.036(3) -0.011(2) 0.011(2) 0.0004(19)
C52A 0.0247(14) 0.0240(14) 0.0241(17) -0.0009(9) 0.0084(9) 0.0015(8)
C48A 0.0232(16) 0.0255(17) 0.017(4) -0.0006(18) 0.0105(15) 0.0006(11)
C57A 0.041(4) 0.031(4) 0.043(4) -0.009(3) 0.004(3) -0.002(3)
C58A 0.027(5) 0.026(3) 0.040(4) -0.010(3) 0.011(3) 0.003(3)
C51A 0.0272(17) 0.027(2) 0.030(4) 0.002(2) 0.0117(16) 0.0049(13)
C53A 0.024(2) 0.029(2) 0.028(3) -0.0042(19) 0.0099(18) -0.0039(16)
C54A 0.030(3) 0.030(2) 0.034(3) -0.006(2) 0.014(2) -0.0059(19)
C49A 0.0248(18) 0.030(2) 0.031(3) 0.0007(19) 0.0130(17) 0.0035(13)
C50A 0.0261(18) 0.030(2) 0.031(3) 0.0005(19) 0.0129(17) 0.0050(13)
C55A 0.033(3) 0.044(4) 0.040(3) -0.005(3) 0.020(2) -0.007(2)

loop_
_atom_type_symbol
_atom_type_description
_atom_type_scat_dispersion_real
_atom_type_scat_dispersion_imag
_atom_type_scat_source
C C 0.0033 0.0016 'International Tables Vol C Tables 4.2.6.8 and 6.1.1.4'
H H 0.0000 0.0000 'International Tables Vol C Tables 4.2.6.8 and 6.1.1.4'
Cl Cl 0.1484 0.1585 'International Tables Vol C Tables 4.2.6.8 and 6.1.1.4'
N N 0.0061 0.0033 'International Tables Vol C Tables 4.2.6.8 and 6.1.1.4'
O O 0.0106 0.0060 'International Tables Vol C Tables 4.2.6.8 and 6.1.1.4'
P P 0.1023 0.0942 'International Tables Vol C Tables 4.2.6.8 and 6.1.1.4'
Pd Pd -0.9988 1.0072 'International Tables Vol C Tables 4.2.6.8 and 6.1.1.4'

loop_
_geom_angle_atom_site_label_1
_geom_angle_atom_site_label_2
_geom_angle_atom_site_label_3
_geom_angle
C3 Pd1 Cl2 95.0(2)
C3A Pd1 Cl2 89.8(2)
C3 Pd1 Cl1 85.1(2)
C3A Pd1 Cl1 90.5(2)
Cl2 Pd1 Cl1 175.72(3)
C3 Pd1 P1 173.5(2)
C3A Pd1 P1 176.36(18)
Cl2 Pd1 P1 91.35(3)
Cl1 Pd1 P1 88.61(3)
C41 P1 C35 103.01(13)
C41 P1 C29 108.1(3)
C35 P1 C29 100.6(3)
C41 P1 C29A 113.0(3)
C35 P1 C29A 109.9(3)
C41 P1 Pd1 114.24(9)
C35 P1 Pd1 109.57(9)
C29 P1 Pd1 119.3(3)
C29A P1 Pd1 107.0(3)
C52 O1 C56 121.6(11)
C48 O2 C53 118.9(6)
C3 N1 C11 120.5(4)
C3 N1 C4 123.9(5)
C11 N1 C4 109.6(3)
C45 C46 C41 118.7(3)
C45 C46 C47 112.1(6)
C41 C46 C47 129.2(6)
C45 C46 C47A 116.6(6)
C41 C46 C47A 124.7(6)
C42 C41 C46 117.8(2)
C42 C41 P1 110.7(2)
C46 C41 P1 131.4(2)
C52 C47 C48 118.7(7)
C52 C47 C46 118.7(6)
C48 C47 C46 121.0(6)
C12 C11 C16 121.7(2)
C12 C11 N1A 112.6(3)
C16 C11 N1A 125.3(3)
C12 C11 N1 124.4(3)
C16 C11 N1 113.8(3)
C13 C12 C11 117.9(3)
C13 C12 C26 119.1(3)
C11 C12 C26 122.7(2)
C15 C16 C11 117.4(3)
C15 C16 C23 118.5(3)
C11 C16 C23 124.0(2)
C44 C45 C46 122.3(3)
C44 C45 H45 118.9
C46 C45 H45 118.9
C14 C15 C16 121.6(3)
C14 C15 H15 119.2
C16 C15 H15 119.2
C39 C40 C35 109.4(2)
C39 C40 H40A 109.8
C35 C40 H40A 109.8
C39 C40 H40B 109.8
C35 C40 H40B 109.8
H40A C40 H40B 108.2
N1 C3 N2 115.6(6)
N1 C3 Pd1 120.6(4)
N2 C3 Pd1 123.1(4)
C3 N2 C5 115.7(5)
C3 N2 C2 117.9(5)
C5 N2 C2 120.0(4)
C14 C13 C12 121.3(3)
C14 C13 H13 119.3
C12 C13 H13 119.3
C43 C42 C41 122.7(3)
C43 C42 H42 118.7
C41 C42 H42 118.7
C15 C14 C13 120.0(3)
C15 C14 H14 120.0
C13 C14 H14 120.0
C16 C23 C25 113.2(3)
C16 C23 C24 110.3(3)
C25 C23 C24 108.1(3)
C16 C23 H23 108.4
C25 C23 H23 108.4
C24 C23 H23 108.4
O1 C56 C57 106.6(12)
O1 C56 C58 111.0(12)
C57 C56 C58 113.4(11)
O1 C56 H56 108.6
C57 C56 H56 108.6
C58 C56 H56 108.6
C40 C35 C36 110.2(2)
C40 C35 P1 114.4(2)
C36 C35 P1 114.6(2)
C40 C35 H35 105.6
C36 C35 H35 105.6
P1 C35 H35 105.6
O1 C52 C51 123.6(9)
O1 C52 C47 115.9(8)
C51 C52 C47 120.5(7)
C28 C26 C12 114.5(3)
C28 C26 C27 108.0(3)
C12 C26 C27 108.2(3)
C28 C26 H26 108.7
C12 C26 H26 108.7
C27 C26 H26 108.7
C38 C39 C40 111.0(3)
C38 C39 H39A 109.4
C40 C39 H39A 109.4
C38 C39 H39B 109.4
C40 C39 H39B 109.4
H39A C39 H39B 108.0
C30 C29 C34 110.8(5)
C30 C29 P1 115.0(6)
C34 C29 P1 105.5(5)
C30 C29 H29 108.4
C34 C29 H29 108.4
P1 C29 H29 108.4
C45 C44 C43 119.1(3)
C45 C44 H44 120.5
C43 C44 H44 120.5
C42 C43 C44 119.4(3)
C42 C43 H43 120.3
C44 C43 H43 120.3
O2 C48 C49 123.7(6)
O2 C48 C47 115.9(6)
C49 C48 C47 120.4(6)
C37 C36 C35 109.5(3)
C37 C36 H36A 109.8
C35 C36 H36A 109.8
C37 C36 H36B 109.8
C35 C36 H36B 109.8
H36A C36 H36B 108.2
C23 C24 H24A 109.5
C23 C24 H24B 109.5
H24A C24 H24B 109.5
C23 C24 H24C 109.5
H24A C24 H24C 109.5
H24B C24 H24C 109.5
C26 C28 H28A 109.5
C26 C28 H28B 109.5
H28A C28 H28B 109.5
C26 C28 H28C 109.5
H28A C28 H28C 109.5
H28B C28 H28C 109.5
C23 C25 H25A 109.5
C23 C25 H25B 109.5
H25A C25 H25B 109.5
C23 C25 H25C 109.5
H25A C25 H25C 109.5
H25B C25 H25C 109.5
C1A C4 N1 103.6(4)
C1A C4 H4A 111.0
N1 C4 H4A 111.0
C1A C4 H4B 111.0
N1 C4 H4B 111.0
H4A C4 H4B 109.0
C29 C30 C31 110.2(7)
C29 C30 H30A 109.6
C31 C30 H30A 109.6
C29 C30 H30B 109.6
C31 C30 H30B 109.6
H30A C30 H30B 108.1
C6 C5 C10 121.8(5)
C6 C5 N2 121.4(5)
C10 C5 N2 116.6(6)
C38 C37 C36 111.9(3)
C38 C37 H37A 109.2
C36 C37 H37A 109.2
C38 C37 H37B 109.2
C36 C37 H37B 109.2
H37A C37 H37B 107.9
C20 C22 H22A 109.5
C20 C22 H22B 109.5
H22A C22 H22B 109.5
C20 C22 H22C 109.5
H22A C22 H22C 109.5
H22B C22 H22C 109.5
C39 C38 C37 111.5(3)
C39 C38 H38A 109.3
C37 C38 H38A 109.3
C39 C38 H38B 109.3
C37 C38 H38B 109.3
H38A C38 H38B 108.0
C9 C10 C5 117.7(6)
C9 C10 C20 120.0(6)
C5 C10 C20 122.2(6)
C56 C57 H57A 109.5
C56 C57 H57B 109.5
H57A C57 H57B 109.5
C56 C57 H57C 109.5
H57A C57 H57C 109.5
H57B C57 H57C 109.5
C4A C1 C2A 110.7(5)
C4A C1 H1A 109.5
C2A C1 H1A 109.5
C4A C1 H1B 109.5
C2A C1 H1B 109.5
H1A C1 H1B 108.1
C56 C58 H58A 109.5
C56 C58 H58B 109.5
H58A C58 H58B 109.5
C56 C58 H58C 109.5
H58A C58 H58C 109.5
H58B C58 H58C 109.5
C10 C20 C22 115.5(7)
C10 C20 C21 110.4(6)
C22 C20 C21 107.0(7)
C10 C20 H20 107.9
C22 C20 H20 107.9
C21 C20 H20 107.9
C29 C34 C33 111.4(5)
C29 C34 H34A 109.4
C33 C34 H34A 109.4
C29 C34 H34B 109.4
C33 C34 H34B 109.4
H34A C34 H34B 108.0
C50 C51 C52 119.4(6)
C50 C51 H51 120.3
C52 C51 H51 120.3
C8 C9 C10 120.6(6)
C8 C9 H9 119.7
C10 C9 H9 119.7
C7 C6 C5 118.0(6)
C7 C6 C17 119.5(6)
C5 C6 C17 122.0(5)
C32 C31 C30 112.8(6)
C32 C31 H31A 109.0
C30 C31 H31A 109.0
C32 C31 H31B 109.0
C30 C31 H31B 109.0
H31A C31 H31B 107.8
C26 C27 H27A 109.5
C26 C27 H27B 109.5
H27A C27 H27B 109.5
C26 C27 H27C 109.5
H27A C27 H27C 109.5
H27B C27 H27C 109.5
O2 C53 C54 105.8(5)
O2 C53 C55 112.6(6)
C54 C53 C55 110.9(5)
O2 C53 H53 109.2
C54 C53 H53 109.2
C55 C53 H53 109.2
C20 C21 H21A 109.5
C20 C21 H21B 109.5
H21A C21 H21B 109.5
C20 C21 H21C 109.5
H21A C21 H21C 109.5
H21B C21 H21C 109.5
C1A C2 N2 102.3(4)
C1A C2 H2A 111.3
N2 C2 H2A 111.3
C1A C2 H2B 111.3
N2 C2 H2B 111.3
H2A C2 H2B 109.2
C8 C7 C6 120.7(6)
C8 C7 H7 119.6
C6 C7 H7 119.6
C7 C8 C9 120.9(6)
C7 C8 H8 119.5
C9 C8 H8 119.5
C34 C33 C32 110.5(5)
C34 C33 H33A 109.6
C32 C33 H33A 109.6
C34 C33 H33B 109.6
C32 C33 H33B 109.6
H33A C33 H33B 108.1
C31 C32 C33 110.9(5)
C31 C32 H32A 109.5
C33 C32 H32A 109.5
C31 C32 H32B 109.5
C33 C32 H32B 109.5
H32A C32 H32B 108.0
C53 C54 H54A 109.5
C53 C54 H54B 109.5
H54A C54 H54B 109.5
C53 C54 H54C 109.5
H54A C54 H54C 109.5
H54B C54 H54C 109.5
C50 C49 C48 119.4(5)
C50 C49 H49 120.3
C48 C49 H49 120.3
C49 C50 C51 121.4(6)
C49 C50 H50 119.3
C51 C50 H50 119.3
C53 C55 H55A 109.5
C53 C55 H55B 109.5
H55A C55 H55B 109.5
C53 C55 H55C 109.5
H55A C55 H55C 109.5
H55B C55 H55C 109.5
C17A C19 H19A 109.5
C17A C19 H19B 109.5
H19A C19 H19B 109.5
C17A C19 H19C 109.5
H19A C19 H19C 109.5
H19B C19 H19C 109.5
C6 C17 C18 112.5(5)
C6 C17 C19A 110.2(5)
C18 C17 C19A 108.7(6)
C6 C17 H17 108.4
C18 C17 H17 108.4
C19A C17 H17 108.4
C17 C18 H18A 109.5
C17 C18 H18B 109.5
H18A C18 H18B 109.5
C17 C18 H18C 109.5
H18A C18 H18C 109.5
H18B C18 H18C 109.5
C3A N1A C11 124.3(4)
C3A N1A C4A 119.4(5)
C11 N1A C4A 113.1(4)
N1A C3A N2A 118.9(6)
N1A C3A Pd1 118.3(4)
N2A C3A Pd1 122.7(5)
C3A N2A C5A 123.6(5)
C3A N2A C2A 114.0(5)
C5A N2A C2A 103.3(4)
C1 C4A N1A 106.5(4)
C1 C4A H4AA 110.4
N1A C4A H4AA 110.4
C1 C4A H4AB 110.4
N1A C4A H4AB 110.4
H4AA C4A H4AB 108.6
C6A C5A C10A 122.9(5)
C6A C5A N2A 119.1(5)
C10A C5A N2A 117.6(5)
C20A C22A H22D 109.5
C20A C22A H22E 109.5
H22D C22A H22E 109.5
C20A C22A H22F 109.5
H22D C22A H22F 109.5
H22E C22A H22F 109.5
C9A C10A C5A 116.7(6)
C9A C10A C20A 118.8(5)
C5A C10A C20A 124.3(5)
C4 C1A C2 102.9(4)
C4 C1A H1AA 111.2
C2 C1A H1AA 111.2
C4 C1A H1AB 111.2
C2 C1A H1AB 111.2
H1AA C1A H1AB 109.1
C10A C20A C21A 110.5(5)
C10A C20A C22A 112.5(6)
C21A C20A C22A 108.8(6)
C10A C20A H20A 108.3
C21A C20A H20A 108.3
C22A C20A H20A 108.3
C8A C9A C10A 122.0(6)
C8A C9A H9A 119.0
C10A C9A H9A 119.0
C5A C6A C7A 117.6(5)
C5A C6A C17A 122.2(5)
C7A C6A C17A 120.1(5)
C20A C21A H21D 109.5
C20A C21A H21E 109.5
H21D C21A H21E 109.5
C20A C21A H21F 109.5
H21D C21A H21F 109.5
H21E C21A H21F 109.5
C1 C2A N2A 95.8(4)
C1 C2A H2AA 112.6
N2A C2A H2AA 112.6
C1 C2A H2AB 112.6
N2A C2A H2AB 112.6
H2AA C2A H2AB 110.1
C8A C7A C6A 120.3(6)
C8A C7A H7A 119.9
C6A C7A H7A 119.9
C9A C8A C7A 120.3(6)
C9A C8A H8A 119.9
C7A C8A H8A 119.9
C17 C19A H19D 109.5
C17 C19A H19E 109.5
H19D C19A H19E 109.5
C17 C19A H19F 109.5
H19D C19A H19F 109.5
H19E C19A H19F 109.5
C19 C17A C6A 110.1(5)
C19 C17A C18A 106.6(5)
C6A C17A C18A 113.3(5)
C19 C17A H17A 108.9
C6A C17A H17A 108.9
C18A C17A H17A 108.9
C17A C18A H18D 109.5
C17A C18A H18E 109.5
H18D C18A H18E 109.5
C17A C18A H18F 109.5
H18D C18A H18F 109.5
H18E C18A H18F 109.5
C31A C30A C29A 109.7(6)
C31A C30A H30C 109.7
C29A C30A H30C 109.7
C31A C30A H30D 109.7
C29A C30A H30D 109.7
H30C C30A H30D 108.2
C29A C34A C33A 112.6(5)
C29A C34A H34C 109.1
C33A C34A H34C 109.1
C29A C34A H34D 109.1
C33A C34A H34D 109.1
H34C C34A H34D 107.8
C32A C31A C30A 111.9(6)
C32A C31A H31C 109.2
C30A C31A H31C 109.2
C32A C31A H31D 109.2
C30A C31A H31D 109.2
H31C C31A H31D 107.9
C32A C33A C34A 110.9(5)
C32A C33A H33C 109.5
C34A C33A H33C 109.5
C32A C33A H33D 109.5
C34A C33A H33D 109.5
H33C C33A H33D 108.1
C31A C32A C33A 111.8(5)
C31A C32A H32C 109.3
C33A C32A H32C 109.3
C31A C32A H32D 109.3
C33A C32A H32D 109.3
H32C C32A H32D 107.9
C34A C29A C30A 109.7(5)
C34A C29A P1 111.8(5)
C30A C29A P1 113.5(5)
C34A C29A H29A 107.2
C30A C29A H29A 107.2
P1 C29A H29A 107.2
C52A O1A C56A 118.3(12)
C48A O2A C53A 119.7(7)
C52A C47A C48A 117.5(7)
C52A C47A C46 121.0(7)
C48A C47A C46 121.5(7)
O1A C56A C57A 105.2(12)
O1A C56A C58A 109.6(15)
C57A C56A C58A 111.4(12)
O1A C56A H56A 110.2
C57A C56A H56A 110.2
C58A C56A H56A 110.2
O1A C52A C51A 125.1(9)
O1A C52A C47A 113.2(9)
C51A C52A C47A 121.7(7)
O2A C48A C49A 124.7(6)
O2A C48A C47A 114.5(6)
C49A C48A C47A 120.8(6)
C56A C57A H57D 109.5
C56A C57A H57E 109.5
H57D C57A H57E 109.5
C56A C57A H57F 109.5
H57D C57A H57F 109.5
H57E C57A H57F 109.5
C56A C58A H58D 109.5
C56A C58A H58E 109.5
H58D C58A H58E 109.5
C56A C58A H58F 109.5
H58D C58A H58F 109.5
H58E C58A H58F 109.5
C50A C51A C52A 119.1(7)
C50A C51A H51A 120.5
C52A C51A H51A 120.5
O2A C53A C55A 111.6(6)
O2A C53A C54A 104.1(6)
C55A C53A C54A 111.6(6)
O2A C53A H53A 109.8
C55A C53A H53A 109.8
C54A C53A H53A 109.8
C53A C54A H54D 109.5
C53A C54A H54E 109.5
H54D C54A H54E 109.5
C53A C54A H54F 109.5
H54D C54A H54F 109.5
H54E C54A H54F 109.5
C50A C49A C48A 119.4(6)
C50A C49A H49A 120.3
C48A C49A H49A 120.3
C51A C50A C49A 121.5(6)
C51A C50A H50A 119.2
C49A C50A H50A 119.2
C53A C55A H55D 109.5
C53A C55A H55E 109.5
H55D C55A H55E 109.5
C53A C55A H55F 109.5
H55D C55A H55F 109.5
H55E C55A H55F 109.5

loop_
_geom_bond_atom_site_label_1
_geom_bond_atom_site_label_2
_geom_bond_distance
Pd1 C3 2.021(7)
Pd1 C3A 2.133(7)
Pd1 Cl2 2.3083(7)
Pd1 Cl1 2.3245(7)
Pd1 P1 2.3487(8)
P1 C41 1.841(3)
P1 C35 1.858(3)
P1 C29 1.864(7)
P1 C29A 1.868(7)
O1 C52 1.362(9)
O1 C56 1.453(10)
O2 C48 1.372(7)
O2 C53 1.448(7)
N1 C3 1.357(7)
N1 C11 1.486(6)
N1 C4 1.570(3)
C46 C45 1.405(4)
C46 C41 1.408(4)
C46 C47 1.487(8)
C46 C47A 1.512(9)
C41 C42 1.408(4)
C47 C52 1.407(9)
C47 C48 1.409(8)
C11 C12 1.404(4)
C11 C16 1.408(4)
C11 N1A 1.443(6)
C12 C13 1.395(4)
C12 C26 1.525(4)
C16 C15 1.400(4)
C16 C23 1.519(4)
C45 C44 1.384(4)
C45 H45 0.9300
C15 C14 1.378(4)
C15 H15 0.9300
C40 C39 1.526(4)
C40 C35 1.530(4)
C40 H40A 0.9700
C40 H40B 0.9700
C3 N2 1.361(7)
N2 C5 1.490(7)
N2 C2 1.573(3)
C13 C14 1.379(4)
C13 H13 0.9300
C42 C43 1.376(4)
C42 H42 0.9300
C14 H14 0.9300
C23 C25 1.530(5)
C23 C24 1.539(4)
C23 H23 0.9800
C56 C57 1.515(11)
C56 C58 1.522(11)
C56 H56 0.9800
C35 C36 1.538(4)
C35 H35 0.9800
C52 C51 1.394(8)
C26 C28 1.521(4)
C26 C27 1.545(5)
C26 H26 0.9800
C39 C38 1.525(4)
C39 H39A 0.9700
C39 H39B 0.9700
C29 C30 1.525(9)
C29 C34 1.532(8)
C29 H29 0.9800
C44 C43 1.390(4)
C44 H44 0.9300
C43 H43 0.9300
C48 C49 1.398(8)
C36 C37 1.537(5)
C36 H36A 0.9700
C36 H36B 0.9700
C24 H24A 0.9600
C24 H24B 0.9600
C24 H24C 0.9600
C28 H28A 0.9600
C28 H28B 0.9600
C28 H28C 0.9600
C25 H25A 0.9600
C25 H25B 0.9600
C25 H25C 0.9600
C4 C1A 1.522(3)
C4 H4A 0.9700
C4 H4B 0.9700
C30 C31 1.536(9)
C30 H30A 0.9700
C30 H30B 0.9700
C5 C6 1.406(8)
C5 C10 1.410(8)
C37 C38 1.528(5)
C37 H37A 0.9700
C37 H37B 0.9700
C22 C20 1.528(9)
C22 H22A 0.9600
C22 H22B 0.9600
C22 H22C 0.9600
C38 H38A 0.9700
C38 H38B 0.9700
C10 C9 1.408(8)
C10 C20 1.520(9)
C57 H57A 0.9600
C57 H57B 0.9600
C57 H57C 0.9600
C1 C4A 1.521(3)
C1 C2A 1.522(3)
C1 H1A 0.9700
C1 H1B 0.9700
C58 H58A 0.9600
C58 H58B 0.9600
C58 H58C 0.9600
C20 C21 1.540(9)
C20 H20 0.9800
C34 C33 1.539(7)
C34 H34A 0.9700
C34 H34B 0.9700
C51 C50 1.387(8)
C51 H51 0.9300
C9 C8 1.383(9)
C9 H9 0.9300
C6 C7 1.402(7)
C6 C17 1.525(8)
C31 C32 1.509(9)
C31 H31A 0.9700
C31 H31B 0.9700
C27 H27A 0.9600
C27 H27B 0.9600
C27 H27C 0.9600
C53 C54 1.510(8)
C53 C55 1.526(8)
C53 H53 0.9800
C21 H21A 0.9600
C21 H21B 0.9600
C21 H21C 0.9600
C2 C1A 1.522(3)
C2 H2A 0.9700
C2 H2B 0.9700
C7 C8 1.381(8)
C7 H7 0.9300
C8 H8 0.9300
C33 C32 1.541(8)
C33 H33A 0.9700
C33 H33B 0.9700
C32 H32A 0.9700
C32 H32B 0.9700
C54 H54A 0.9600
C54 H54B 0.9600
C54 H54C 0.9600
C49 C50 1.385(8)
C49 H49 0.9300
C50 H50 0.9300
C55 H55A 0.9600
C55 H55B 0.9600
C55 H55C 0.9600
C19 C17A 1.498(9)
C19 H19A 0.9600
C19 H19B 0.9600
C19 H19C 0.9600
C17 C18 1.538(10)
C17 C19A 1.565(8)
C17 H17 0.9800
C18 H18A 0.9600
C18 H18B 0.9600
C18 H18C 0.9600
N1A C3A 1.307(7)
N1A C4A 1.570(3)
C3A N2A 1.353(7)
N2A C5A 1.458(7)
N2A C2A 1.571(3)
C4A H4AA 0.9700
C4A H4AB 0.9700
C5A C6A 1.398(8)
C5A C10A 1.400(8)
C22A C20A 1.542(8)
C22A H22D 0.9600
C22A H22E 0.9600
C22A H22F 0.9600
C10A C9A 1.393(7)
C10A C20A 1.516(8)
C1A H1AA 0.9700
C1A H1AB 0.9700
C20A C21A 1.541(8)
C20A H20A 0.9800
C9A C8A 1.375(8)
C9A H9A 0.9300
C6A C7A 1.403(7)
C6A C17A 1.521(7)
C21A H21D 0.9600
C21A H21E 0.9600
C21A H21F 0.9600
C2A H2AA 0.9700
C2A H2AB 0.9700
C7A C8A 1.388(8)
C7A H7A 0.9300
C8A H8A 0.9300
C19A H19D 0.9600
C19A H19E 0.9600
C19A H19F 0.9600
C17A C18A 1.541(9)
C17A H17A 0.9800
C18A H18D 0.9600
C18A H18E 0.9600
C18A H18F 0.9600
C30A C31A 1.548(8)
C30A C29A 1.552(8)
C30A H30C 0.9700
C30A H30D 0.9700
C34A C29A 1.529(8)
C34A C33A 1.537(7)
C34A H34C 0.9700
C34A H34D 0.9700
C31A C32A 1.514(9)
C31A H31C 0.9700
C31A H31D 0.9700
C33A C32A 1.526(8)
C33A H33C 0.9700
C33A H33D 0.9700
C32A H32C 0.9700
C32A H32D 0.9700
C29A H29A 0.9800
O1A C52A 1.365(9)
O1A C56A 1.458(11)
O2A C48A 1.373(8)
O2A C53A 1.462(8)
C47A C52A 1.408(9)
C47A C48A 1.416(9)
C56A C57A 1.511(11)
C56A C58A 1.527(13)
C56A H56A 0.9800
C52A C51A 1.392(9)
C48A C49A 1.399(8)
C57A H57D 0.9600
C57A H57E 0.9600
C57A H57F 0.9600
C58A H58D 0.9600
C58A H58E 0.9600
C58A H58F 0.9600
C51A C50A 1.382(8)
C51A H51A 0.9300
C53A C55A 1.516(8)
C53A C54A 1.522(8)
C53A H53A 0.9800
C54A H54D 0.9600
C54A H54E 0.9600
C54A H54F 0.9600
C49A C50A 1.383(8)
C49A H49A 0.9300
C50A H50A 0.9300
C55A H55D 0.9600
C55A H55E 0.9600
C55A H55F 0.9600

loop_
_geom_torsion_atom_site_label_1
_geom_torsion_atom_site_label_2
_geom_torsion_atom_site_label_3
_geom_torsion_atom_site_label_4
_geom_torsion
C45 C46 C41 C42 -2.6(4)
C47 C46 C41 C42 177.5(5)
C47A C46 C41 C42 180.0(5)
C45 C46 C41 P1 174.7(2)
C47 C46 C41 P1 -5.2(6)
C47A C46 C41 P1 -2.7(6)
C35 P1 C41 C42 70.3(2)
C29 P1 C41 C42 176.3(3)
C29A P1 C41 C42 -171.1(3)
Pd1 P1 C41 C42 -48.4(2)
C35 P1 C41 C46 -107.1(3)
C29 P1 C41 C46 -1.2(4)
C29A P1 C41 C46 11.4(4)
Pd1 P1 C41 C46 134.1(2)
C45 C46 C47 C52 -78.6(11)
C41 C46 C47 C52 101.3(10)
C45 C46 C47 C48 87.1(11)
C41 C46 C47 C48 -93.0(11)
C3 N1 C11 C12 -67.7(7)
C4 N1 C11 C12 85.9(4)
C3 N1 C11 C16 114.9(6)
C4 N1 C11 C16 -91.4(4)
C16 C11 C12 C13 -4.9(4)
N1A C11 C12 C13 -178.6(3)
N1 C11 C12 C13 177.9(3)
C16 C11 C12 C26 168.4(3)
N1A C11 C12 C26 -5.3(4)
N1 C11 C12 C26 -8.8(4)
C12 C11 C16 C15 3.7(4)
N1A C11 C16 C15 176.5(3)
N1 C11 C16 C15 -178.9(3)
C12 C11 C16 C23 -172.4(3)
N1A C11 C16 C23 0.5(5)
N1 C11 C16 C23 5.1(4)
C41 C46 C45 C44 -0.4(4)
C47 C46 C45 C44 179.6(4)
C47A C46 C45 C44 177.3(5)
C11 C16 C15 C14 0.0(4)
C23 C16 C15 C14 176.3(3)
C11 N1 C3 N2 171.3(5)
C4 N1 C3 N2 21.5(10)
C11 N1 C3 Pd1 -18.0(9)
C4 N1 C3 Pd1 -167.8(4)
N1 C3 N2 C5 178.8(6)
Pd1 C3 N2 C5 8.3(9)
N1 C3 N2 C2 -29.4(9)
Pd1 C3 N2 C2 160.2(5)
C11 C12 C13 C14 2.6(4)
C26 C12 C13 C14 -171.0(3)
C46 C41 C42 C43 4.4(4)
P1 C41 C42 C43 -173.4(2)
C16 C15 C14 C13 -2.3(5)
C12 C13 C14 C15 1.0(5)
C15 C16 C23 C25 47.4(4)
C11 C16 C23 C25 -136.6(3)
C15 C16 C23 C24 -73.8(3)
C11 C16 C23 C24 102.2(3)
C52 O1 C56 C57 -159(2)
C52 O1 C56 C58 77(2)
C39 C40 C35 C36 60.8(3)
C39 C40 C35 P1 -168.4(2)
C41 P1 C35 C40 -77.8(2)
C29 P1 C35 C40 170.7(3)
C29A P1 C35 C40 161.5(3)
Pd1 P1 C35 C40 44.2(2)
C41 P1 C35 C36 50.8(2)
C29 P1 C35 C36 -60.8(4)
C29A P1 C35 C36 -69.9(4)
Pd1 P1 C35 C36 172.79(19)
C56 O1 C52 C51 -1(3)
C56 O1 C52 C47 177.3(16)
C48 C47 C52 O1 -172.1(15)
C46 C47 C52 O1 -6.0(19)
C48 C47 C52 C51 6.1(15)
C46 C47 C52 C51 172.1(8)
C13 C12 C26 C28 -35.2(4)
C11 C12 C26 C28 151.5(3)
C13 C12 C26 C27 85.3(4)
C11 C12 C26 C27 -88.0(4)
C35 C40 C39 C38 -58.6(3)
C41 P1 C29 C30 -146.0(5)
C35 P1 C29 C30 -38.4(6)
Pd1 P1 C29 C30 81.3(6)
C41 P1 C29 C34 91.6(5)
C35 P1 C29 C34 -160.8(4)
Pd1 P1 C29 C34 -41.1(6)
C46 C45 C44 C43 1.7(5)
C41 C42 C43 C44 -3.2(5)
C45 C44 C43 C42 0.1(5)
C53 O2 C48 C49 -3.7(13)
C53 O2 C48 C47 177.1(9)
C52 C47 C48 O2 174.6(9)
C46 C47 C48 O2 8.9(15)
C52 C47 C48 C49 -4.6(16)
C46 C47 C48 C49 -170.3(8)
C40 C35 C36 C37 -58.9(4)
P1 C35 C36 C37 170.5(2)
C3 N1 C4 C1A -40.9(8)
C11 N1 C4 C1A 166.6(4)
C34 C29 C30 C31 -55.8(9)
P1 C29 C30 C31 -175.3(6)
C3 N2 C5 C6 -91.7(8)
C2 N2 C5 C6 117.0(7)
C3 N2 C5 C10 94.0(8)
C2 N2 C5 C10 -57.3(8)
C35 C36 C37 C38 55.2(4)
C40 C39 C38 C37 55.2(4)
C36 C37 C38 C39 -53.6(4)
C6 C5 C10 C9 4.9(10)
N2 C5 C10 C9 179.2(6)
C6 C5 C10 C20 -172.2(7)
N2 C5 C10 C20 2.1(10)
C9 C10 C20 C22 34.3(10)
C5 C10 C20 C22 -148.7(8)
C9 C10 C20 C21 -87.3(8)
C5 C10 C20 C21 89.7(9)
C30 C29 C34 C33 57.0(8)
P1 C29 C34 C33 -178.0(5)
O1 C52 C51 C50 174.2(15)
C47 C52 C51 C50 -3.8(13)
C5 C10 C9 C8 -1.8(11)
C20 C10 C9 C8 175.3(7)
C10 C5 C6 C7 -4.9(10)
N2 C5 C6 C7 -178.9(6)
C10 C5 C6 C17 167.6(6)
N2 C5 C6 C17 -6.4(10)
C29 C30 C31 C32 56.0(9)
C48 O2 C53 C54 165.2(7)
C48 O2 C53 C55 -73.6(10)
C3 N2 C2 C1A 57.2(7)
C5 N2 C2 C1A -152.1(5)
C5 C6 C7 C8 1.9(10)
C17 C6 C7 C8 -170.9(6)
C6 C7 C8 C9 1.1(10)
C10 C9 C8 C7 -1.1(11)
C29 C34 C33 C32 -55.9(8)
C30 C31 C32 C33 -55.5(9)
C34 C33 C32 C31 54.7(8)
O2 C48 C49 C50 -178.3(8)
C47 C48 C49 C50 0.8(12)
C48 C49 C50 C51 1.6(10)
C52 C51 C50 C49 -0.1(11)
C7 C6 C17 C18 -46.8(8)
C5 C6 C17 C18 140.7(7)
C7 C6 C17 C19A 74.7(8)
C5 C6 C17 C19A -97.8(7)
C12 C11 N1A C3A -81.8(7)
C16 C11 N1A C3A 104.8(7)
C12 C11 N1A C4A 118.8(4)
C16 C11 N1A C4A -54.6(6)
C11 N1A C3A N2A 171.4(6)
C4A N1A C3A N2A -30.4(10)
C11 N1A C3A Pd1 -5.1(9)
C4A N1A C3A Pd1 153.1(5)
N1A C3A N2A C5A 178.1(6)
Pd1 C3A N2A C5A -5.5(10)
N1A C3A N2A C2A 51.3(9)
Pd1 C3A N2A C2A -132.3(5)
C2A C1 C4A N1A -56.4(7)
C3A N1A C4A C1 31.4(8)
C11 N1A C4A C1 -168.0(4)
C3A N2A C5A C6A -77.9(8)
C2A N2A C5A C6A 53.4(7)
C3A N2A C5A C10A 109.1(8)
C2A N2A C5A C10A -119.6(6)
C6A C5A C10A C9A 4.3(10)
N2A C5A C10A C9A 177.0(6)
C6A C5A C10A C20A -170.4(6)
N2A C5A C10A C20A 2.3(10)
N1 C4 C1A C2 65.9(5)
N2 C2 C1A C4 -74.6(5)
C9A C10A C20A C21A -74.8(8)
C5A C10A C20A C21A 99.8(8)
C9A C10A C20A C22A 47.1(9)
C5A C10A C20A C22A -138.4(8)
C5A C10A C9A C8A 0.1(11)
C20A C10A C9A C8A 175.1(6)
C10A C5A C6A C7A -5.8(10)
N2A C5A C6A C7A -178.3(6)
C10A C5A C6A C17A 169.8(6)
N2A C5A C6A C17A -2.8(9)
C4A C1 C2A N2A 71.0(6)
C3A N2A C2A C1 -67.8(6)
C5A N2A C2A C1 155.4(5)
C5A C6A C7A C8A 2.8(9)
C17A C6A C7A C8A -172.8(6)
C10A C9A C8A C7A -2.9(11)
C6A C7A C8A C9A 1.4(10)
C5A C6A C17A C19 -93.6(7)
C7A C6A C17A C19 81.8(8)
C5A C6A C17A C18A 147.2(6)
C7A C6A C17A C18A -37.4(8)
C29A C30A C31A C32A 57.1(9)
C29A C34A C33A C32A -54.8(8)
C30A C31A C32A C33A -55.9(9)
C34A C33A C32A C31A 53.6(8)
C33A C34A C29A C30A 56.5(8)
C33A C34A C29A P1 -176.7(5)
C31A C30A C29A C34A -56.6(9)
C31A C30A C29A P1 177.6(6)
C41 P1 C29A C34A 93.3(6)
C35 P1 C29A C34A -152.3(5)
Pd1 P1 C29A C34A -33.4(6)
C41 P1 C29A C30A -142.0(6)
C35 P1 C29A C30A -27.6(7)
Pd1 P1 C29A C30A 91.3(6)
C45 C46 C47A C52A -79.7(12)
C41 C46 C47A C52A 97.8(12)
C45 C46 C47A C48A 98.4(12)
C41 C46 C47A C48A -84.1(13)
C52A O1A C56A C57A -151(2)
C52A O1A C56A C58A 89(2)
C56A O1A C52A C51A -10(3)
C56A O1A C52A C47A 170.2(17)
C48A C47A C52A O1A -178.7(16)
C46 C47A C52A O1A -1(2)
C48A C47A C52A C51A 1.3(17)
C46 C47A C52A C51A 179.5(9)
C53A O2A C48A C49A -5.4(14)
C53A O2A C48A C47A 176.0(10)
C52A C47A C48A O2A 177.3(10)
C46 C47A C48A O2A -0.9(16)
C52A C47A C48A C49A -1.5(17)
C46 C47A C48A C49A -179.7(9)
O1A C52A C51A C50A -179.6(17)
C47A C52A C51A C50A 0.5(14)
C48A O2A C53A C55A 77.7(10)
C48A O2A C53A C54A -161.8(8)
O2A C48A C49A C50A -178.7(8)
C47A C48A C49A C50A -0.1(13)
C52A C51A C50A C49A -2.1(11)
C48A C49A C50A C51A 1.9(11)
